data_1511845
loop_
_publ_author_name
'Harinantenaina, Liva'
'Bowman, Jessica D.'
'Brodie, Peggy J.'
'Slebodnick, Carla'
'Callmander, Martin W.'
'Rakotobe, Etienne'
'Randrianaivo, Richard'
'Rasamison, Vincent E.'
'Gorka, Alexander'
'Roepe, Paul D.'
'Cassera, Maria B.'
'Kingston, David G. I.'

_publ_section_title
;
 Antiproliferative and antiplasmodial dimeric phloroglucinols from
 Mallotus oppositifolius from the Madagascar Dry Forest (1).
;
_journal_issue 3
_journal_name_full 'Journal of natural products'
_journal_page_first 388
_journal_page_last 393
_journal_paper_doi 10.1021/np300750q
_journal_volume 76
_journal_year 2013
_chemical_formula_moiety 'C21 H24 O8'
_chemical_formula_sum 'C21 H24 O8'
_chemical_formula_weight 404.40
_chemical_name_systematic
;
 ? 
;
_space_group_crystal_system monoclinic
_space_group_IT_number 14
_space_group_name_Hall '-P 2ybc'
_space_group_name_H-M_alt 'P 1 21/c 1'
_symmetry_space_group_name_Hall '-P 2ybc'
_symmetry_space_group_name_H-M 'P 1 21/c 1'
_atom_sites_solution_hydrogens geom
_atom_sites_solution_primary direct
_atom_sites_solution_secondary difmap
_audit_creation_date 2011-07-14
_audit_creation_method
;
  Olex2 1.1
  (compiled Feb 15 2011 20:38:53, GUI svn.r3494)
;
_cell_angle_alpha 90.00
_cell_angle_beta 104.867(10)
_cell_angle_gamma 90.00
_cell_formula_units_Z 4
_cell_length_a 9.4459(10)
_cell_length_b 12.5596(9)
_cell_length_c 16.2541(13)
_cell_measurement_reflns_used 2745
_cell_measurement_temperature 100.5
_cell_measurement_theta_max 76.1030
_cell_measurement_theta_min 3.5162
_cell_volume 1863.8(3)
_computing_cell_refinement
;
CrysAlisPro, Agilent Technologies,
Version 1.171.34.49 (release 20-01-2011 CrysAlis171 .NET)
(compiled Jan 20 2011,15:58:25)
;
_computing_data_collection
;
CrysAlisPro, Agilent Technologies,
Version 1.171.34.49 (release 20-01-2011 CrysAlis171 .NET)
(compiled Jan 20 2011,15:58:25)
;
_computing_data_reduction
;
CrysAlisPro, Agilent Technologies,
Version 1.171.34.49 (release 20-01-2011 CrysAlis171 .NET)
(compiled Jan 20 2011,15:58:25)
;
_computing_molecular_graphics
;
O. V. Dolomanov, L. J. Bourhis, R. J. Gildea, J. A. K. Howard and H. Puschmann,
OLEX2: a complete structure solution, refinement and analysis program.
J. Appl. Cryst. (2009). 42, 339-341.
;
_computing_publication_material
;
O. V. Dolomanov, L. J. Bourhis, R. J. Gildea, J. A. K. Howard and H. Puschmann,
OLEX2: a complete structure solution, refinement and analysis program.
J. Appl. Cryst. (2009). 42, 339-341.
;
_computing_structure_refinement 'SHELXL-97 (Sheldrick, 1997)'
_computing_structure_solution 'A short history of SHELX (Sheldrick, 2007)'
_diffrn_ambient_temperature 100.5
_diffrn_detector CCD
_diffrn_detector_area_resol_mean 10.4372
_diffrn_detector_type 'Oxford Diffraction Atlas'
_diffrn_measured_fraction_theta_full 0.991
_diffrn_measured_fraction_theta_max 0.972
_diffrn_measurement_details
;
  1 omega  -48.00  -18.00   1.0000    3.0000
omega____ theta____ kappa____ phi______ frames
    -      -39.6052  -17.0000   96.0000 30

  2 omega -101.00   -6.00   1.0000    3.0000
omega____ theta____ kappa____ phi______ frames
    -      -39.6052  -77.0000 -120.0000 95

  3 omega  -66.00   35.00   1.0000    3.0000
omega____ theta____ kappa____ phi______ frames
    -      -39.6052   37.0000 -150.0000 101

  4 omega  -51.00   39.00   1.0000    3.0000
omega____ theta____ kappa____ phi______ frames
    -      -39.6052   77.0000 -120.0000 90

  5 omega -101.00  -70.00   1.0000    3.0000
omega____ theta____ kappa____ phi______ frames
    -      -39.6052  -54.0000  109.0000 31

  6 omega  -65.00  -13.00   1.0000    3.0000
omega____ theta____ kappa____ phi______ frames
    -      -39.6052  -54.0000  109.0000 52

  7 omega   45.00   73.00   1.0000    3.0000
omega____ theta____ kappa____ phi______ frames
    -       39.6052   37.0000 -150.0000 28

  8 omega    1.00   29.00   1.0000    3.0000
omega____ theta____ kappa____ phi______ frames
    -       39.6052   91.0000 -170.0000 28

  9 omega   13.00   39.00   1.0000    3.0000
omega____ theta____ kappa____ phi______ frames
    -       39.6052   37.0000 -150.0000 26

 10 omega   63.00   94.00   1.0000    3.0000
omega____ theta____ kappa____ phi______ frames
    -       39.6052 -140.0000 -144.0000 31

 11 omega  -58.00  -31.00   1.0000   30.0000
omega____ theta____ kappa____ phi______ frames
    -      -61.5000  -77.0000 -180.0000 27

 12 omega  -53.00  -28.00   1.0000   30.0000
omega____ theta____ kappa____ phi______ frames
    -      -61.5000  -77.0000  162.0000 25

 13 omega  -56.00  -29.00   1.0000   30.0000
omega____ theta____ kappa____ phi______ frames
    -      -61.5000  -77.0000  150.0000 27

 14 omega  -55.00  -28.00   1.0000   30.0000
omega____ theta____ kappa____ phi______ frames
    -      -61.5000  -74.0000   96.0000 27

 15 omega  -58.00  -31.00   1.0000   30.0000
omega____ theta____ kappa____ phi______ frames
    -      -61.5000  -77.0000   90.0000 27

 16 omega  -61.00  -28.00   1.0000   30.0000
omega____ theta____ kappa____ phi______ frames
    -      -61.5000  -77.0000   30.0000 33

 17 omega  -64.00  -30.00   1.0000   30.0000
omega____ theta____ kappa____ phi______ frames
    -      -61.5000  -77.0000   60.0000 34

 18 omega  -55.00  -28.00   1.0000   30.0000
omega____ theta____ kappa____ phi______ frames
    -      -61.5000  -77.0000  -60.0000 27

 19 omega  134.00  161.00   1.0000   30.0000
omega____ theta____ kappa____ phi______ frames
    -      113.0000   77.0000   90.0000 27

 20 omega   81.00  108.00   1.0000   30.0000
omega____ theta____ kappa____ phi______ frames
    -      113.0000   77.0000 -120.0000 27

 21 omega   79.00  105.00   1.0000   30.0000
omega____ theta____ kappa____ phi______ frames
    -      113.0000   77.0000   90.0000 26

 22 omega   86.00  118.00   1.0000   30.0000
omega____ theta____ kappa____ phi______ frames
    -      113.0000   45.0000  150.0000 32

 23 omega   85.00  166.00   1.0000   30.0000
omega____ theta____ kappa____ phi______ frames
    -      113.0000   45.0000  120.0000 81

 24 omega   86.00  145.00   1.0000   30.0000
omega____ theta____ kappa____ phi______ frames
    -      113.0000   45.0000   60.0000 59

 25 omega   80.00  106.00   1.0000   30.0000
omega____ theta____ kappa____ phi______ frames
    -      113.0000   77.0000 -150.0000 26

 26 omega   85.00  111.00   1.0000   30.0000
omega____ theta____ kappa____ phi______ frames
    -      113.0000   45.0000 -180.0000 26

 27 omega   79.00  175.00   1.0000   30.0000
omega____ theta____ kappa____ phi______ frames
    -      113.0000   77.0000  150.0000 96

 28 omega  117.00  177.00   1.0000   30.0000
omega____ theta____ kappa____ phi______ frames
    -      113.0000   77.0000 -180.0000 60

 29 omega   40.00  115.00   1.0000   30.0000
omega____ theta____ kappa____ phi______ frames
    -      113.0000 -129.0000   28.0000 75

 30 omega   63.00  122.00   1.0000   30.0000
omega____ theta____ kappa____ phi______ frames
    -      113.0000 -129.0000 -101.0000 59

 31 omega   79.00  105.00   1.0000   30.0000
omega____ theta____ kappa____ phi______ frames
    -      113.0000   77.0000 -180.0000 26

 32 omega   93.00  118.00   1.0000   30.0000
omega____ theta____ kappa____ phi______ frames
    -      113.0000   77.0000  -90.0000 25

 33 omega   79.00  105.00   1.0000   30.0000
omega____ theta____ kappa____ phi______ frames
    -      113.0000   77.0000   60.0000 26

 34 omega   85.00  112.00   1.0000   30.0000
omega____ theta____ kappa____ phi______ frames
    -      113.0000   45.0000   90.0000 27

 35 omega   95.00  165.00   1.0000   30.0000
omega____ theta____ kappa____ phi______ frames
    -      113.0000  125.0000 -120.0000 70

 36 omega   79.00  105.00   1.0000   30.0000
omega____ theta____ kappa____ phi______ frames
    -      113.0000   77.0000  120.0000 26

 37 omega   79.00  105.00   1.0000   30.0000
omega____ theta____ kappa____ phi______ frames
    -      113.0000   77.0000   30.0000 26

 38 omega   94.00  157.00   1.0000   30.0000
omega____ theta____ kappa____ phi______ frames
    -      113.0000  125.0000 -150.0000 63
;
_diffrn_measurement_device '\k-geometry diffractometer'
_diffrn_measurement_device_type 'SuperNova, Dual, Cu at zero, Atlas'
_diffrn_measurement_method 'phi and omega scans'
_diffrn_orient_matrix_UB_11 -0.1660079000
_diffrn_orient_matrix_UB_12 -0.0058362000
_diffrn_orient_matrix_UB_13 -0.0405712000
_diffrn_orient_matrix_UB_21 -0.0277468000
_diffrn_orient_matrix_UB_22 0.0026260000
_diffrn_orient_matrix_UB_23 0.0893923000
_diffrn_orient_matrix_UB_31 -0.0066023000
_diffrn_orient_matrix_UB_32 0.1225638000
_diffrn_orient_matrix_UB_33 -0.0037045000
_diffrn_radiation_monochromator mirrors
_diffrn_radiation_probe x-ray
_diffrn_radiation_type CuK\a
_diffrn_radiation_wavelength 1.54178
_diffrn_reflns_av_R_equivalents 0.0646
_diffrn_reflns_av_unetI/netI 0.0472
_diffrn_reflns_limit_h_max 11
_diffrn_reflns_limit_h_min -11
_diffrn_reflns_limit_k_max 15
_diffrn_reflns_limit_k_min -12
_diffrn_reflns_limit_l_max 20
_diffrn_reflns_limit_l_min -19
_diffrn_reflns_number 15338
_diffrn_reflns_theta_full 72.50
_diffrn_reflns_theta_max 76.30
_diffrn_reflns_theta_min 4.51
_diffrn_source 'Nova Micro-focus X-ray Source (Cu)'
_diffrn_source_target Cu
_diffrn_source_type 'Nova Micro-focus X-ray Source (Cu)'
_exptl_absorpt_coefficient_mu 0.931
_exptl_absorpt_correction_T_max 0.994
_exptl_absorpt_correction_T_min 0.883
_exptl_absorpt_correction_type gaussian
_exptl_absorpt_process_details
;
CrysAlisPro, Agilent Technologies,
Version 1.171.34.49 (release 20-01-2011 CrysAlis171 .NET)
(compiled Jan 20 2011,15:58:25)
Numerical absorption correction based on gaussian integration over
            a multifaceted crystal model
;
_exptl_crystal_colour colorless
_exptl_crystal_density_diffrn 1.441
_exptl_crystal_density_method 'not measured'
_exptl_crystal_description plate
_exptl_crystal_F_000 856
_exptl_crystal_recrystallization_method 'Crystallized from methanol / ethyl acetate'
_exptl_crystal_size_max 0.2452
_exptl_crystal_size_mid 0.1217
_exptl_crystal_size_min 0.0066
_refine_diff_density_max 0.420
_refine_diff_density_min -0.251
_refine_diff_density_rms 0.066
_refine_ls_extinction_method none
_refine_ls_goodness_of_fit_ref 1.040
_refine_ls_hydrogen_treatment mixed
_refine_ls_matrix_type full
_refine_ls_number_parameters 280
_refine_ls_number_reflns 3799
_refine_ls_number_restraints 0
_refine_ls_restrained_S_all 1.040
_refine_ls_R_factor_all 0.0803
_refine_ls_R_factor_gt 0.0568
_refine_ls_shift/su_max 0.000
_refine_ls_shift/su_mean 0.000
_refine_ls_structure_factor_coef Fsqd
_refine_ls_weighting_details 'calc w=1/[\s^2^(Fo^2^)+(0.0919P)^2^+0.4875P] where P=(Fo^2^+2Fc^2^)/3'
_refine_ls_weighting_scheme calc
_refine_ls_wR_factor_gt 0.1496
_refine_ls_wR_factor_ref 0.1695
_reflns_number_gt 2747
_reflns_number_total 3799
_reflns_threshold_expression >2sigma(I)
_cod_data_source_file np300750q_si_003.cif
_cod_data_source_block cs1751
_cod_database_code 1511845
_chemical_oxdiff_formula 'C21 H24 O8'
_chemical_oxdiff_usercomment 'Liva/Kingston (LH-215-185-1-4-7)'
_reflns_odcompleteness_completeness 99.75
_reflns_odcompleteness_iscentric 1
_reflns_odcompleteness_theta 68.13

loop_
_space_group_symop_id
_space_group_symop_operation_xyz
1 'x, y, z'
2 '-x, y+1/2, -z+1/2'
3 '-x, -y, -z'
4 'x, -y-1/2, z-1/2'

loop_
_atom_site_label
_atom_site_type_symbol
_atom_site_fract_x
_atom_site_fract_y
_atom_site_fract_z
_atom_site_U_iso_or_equiv
_atom_site_adp_type
_atom_site_occupancy
_atom_site_symmetry_multiplicity
_atom_site_calc_flag
_atom_site_refinement_flags
O1 O 0.28749(18) 0.18674(13) 0.50285(10) 0.0269(4) Uani 1 1 d .
H1 H 0.243(4) 0.215(3) 0.451(2) 0.040 Uiso 1 1 d .
O2 O 0.5086(2) 0.05261(14) 0.72755(10) 0.0311(4) Uani 1 1 d .
O3 O 0.7396(2) 0.05347(15) 0.67803(11) 0.0331(4) Uani 1 1 d .
H3 H 0.675(4) 0.043(3) 0.713(2) 0.050 Uiso 1 1 d .
O4 O 0.72895(18) 0.21113(14) 0.41232(10) 0.0287(4) Uani 1 1 d .
O5 O 0.55629(18) 0.18895(13) 0.25408(10) 0.0265(4) Uani 1 1 d .
H5 H 0.601(4) 0.198(3) 0.301(2) 0.040 Uiso 1 1 d .
O6 O 0.3061(2) 0.05476(15) 0.03509(10) 0.0324(4) Uani 1 1 d .
O7 O 0.08264(19) 0.08573(14) 0.08645(10) 0.0292(4) Uani 1 1 d .
H7 H 0.149(4) 0.066(3) 0.058(2) 0.044 Uiso 1 1 d .
O8 O 0.12884(18) 0.26581(13) 0.34855(10) 0.0260(4) Uani 1 1 d .
C1 C 0.4361(2) 0.27981(18) 0.38441(13) 0.0234(5) Uani 1 1 d .
H1A H 0.3728 0.3300 0.4057 0.028 Uiso 1 1 calc R
H1B H 0.5137 0.3223 0.3689 0.028 Uiso 1 1 calc R
C2 C 0.5088(2) 0.20480(18) 0.45709(13) 0.0225(4) Uani 1 1 d .
C3 C 0.4322(2) 0.16753(17) 0.51466(13) 0.0228(4) Uani 1 1 d .
C4 C 0.5065(3) 0.11390(18) 0.59055(14) 0.0243(5) Uani 1 1 d .
C5 C 0.6599(3) 0.09809(18) 0.60553(14) 0.0266(5) Uani 1 1 d .
C6 C 0.7361(3) 0.12594(19) 0.54551(14) 0.0267(5) Uani 1 1 d .
C7 C 0.6571(3) 0.18007(19) 0.47326(14) 0.0255(5) Uani 1 1 d .
C8 C 0.4335(3) 0.07732(17) 0.65584(14) 0.0250(5) Uani 1 1 d .
C9 C 0.2711(3) 0.06626(19) 0.63850(14) 0.0282(5) Uani 1 1 d .
H9A H 0.2473 0.0201 0.6817 0.042 Uiso 1 1 calc R
H9B H 0.2323 0.0349 0.5820 0.042 Uiso 1 1 calc R
H9C H 0.2271 0.1366 0.6405 0.042 Uiso 1 1 calc R
C10 C 0.8955(3) 0.0975(2) 0.56099(16) 0.0347(6) Uani 1 1 d .
H10A H 0.9543 0.1456 0.6038 0.052 Uiso 1 1 calc R
H10B H 0.9253 0.1045 0.5078 0.052 Uiso 1 1 calc R
H10C H 0.9106 0.0240 0.5814 0.052 Uiso 1 1 calc R
C11 C 0.8186(3) 0.3051(2) 0.43439(18) 0.0412(7) Uani 1 1 d .
H11A H 0.8422 0.3335 0.3833 0.062 Uiso 1 1 calc R
H11B H 0.9093 0.2867 0.4768 0.062 Uiso 1 1 calc R
H11C H 0.7651 0.3590 0.4580 0.062 Uiso 1 1 calc R
C12 C 0.3444(2) 0.22697(17) 0.30426(13) 0.0231(5) Uani 1 1 d .
C13 C 0.4104(3) 0.18439(17) 0.24341(13) 0.0230(4) Uani 1 1 d .
C14 C 0.3246(3) 0.13776(17) 0.16724(13) 0.0231(5) Uani 1 1 d .
C15 C 0.1703(3) 0.13248(18) 0.15613(13) 0.0243(5) Uani 1 1 d .
C16 C 0.1021(3) 0.17374(18) 0.21658(14) 0.0244(5) Uani 1 1 d .
C17 C 0.1926(3) 0.22146(17) 0.28775(13) 0.0231(5) Uani 1 1 d .
C18 C 0.3881(3) 0.09256(18) 0.10101(13) 0.0260(5) Uani 1 1 d .
C19 C 0.5499(3) 0.08860(19) 0.10932(14) 0.0277(5) Uani 1 1 d .
H19A H 0.5682 0.0534 0.0592 0.041 Uiso 1 1 calc R
H19B H 0.5980 0.0486 0.1606 0.041 Uiso 1 1 calc R
H19C H 0.5891 0.1612 0.1135 0.041 Uiso 1 1 calc R
C20 C -0.0605(3) 0.1636(2) 0.20578(15) 0.0300(5) Uani 1 1 d .
H20A H -0.0788 0.1220 0.2530 0.045 Uiso 1 1 calc R
H20B H -0.1050 0.1276 0.1519 0.045 Uiso 1 1 calc R
H20C H -0.1036 0.2347 0.2055 0.045 Uiso 1 1 calc R
C21 C 0.0945(3) 0.37726(19) 0.33235(15) 0.0296(5) Uani 1 1 d .
H21A H 0.0129 0.3844 0.2814 0.044 Uiso 1 1 calc R
H21B H 0.1805 0.4145 0.3235 0.044 Uiso 1 1 calc R
H21C H 0.0667 0.4084 0.3812 0.044 Uiso 1 1 calc R

loop_
_atom_site_aniso_label
_atom_site_aniso_U_11
_atom_site_aniso_U_22
_atom_site_aniso_U_33
_atom_site_aniso_U_23
_atom_site_aniso_U_13
_atom_site_aniso_U_12
O1 0.0276(9) 0.0300(9) 0.0236(7) 0.0040(6) 0.0072(6) 0.0026(7)
O2 0.0352(10) 0.0302(9) 0.0265(8) 0.0064(7) 0.0054(7) 0.0017(7)
O3 0.0316(9) 0.0348(10) 0.0303(9) 0.0058(7) 0.0033(7) 0.0038(7)
O4 0.0269(8) 0.0354(10) 0.0250(7) -0.0043(7) 0.0085(6) -0.0051(7)
O5 0.0269(9) 0.0306(9) 0.0220(7) -0.0043(6) 0.0066(6) -0.0003(7)
O6 0.0354(10) 0.0347(10) 0.0264(8) -0.0068(7) 0.0067(7) 0.0027(7)
O7 0.0291(9) 0.0294(9) 0.0265(8) -0.0038(6) 0.0023(7) -0.0003(7)
O8 0.0286(8) 0.0269(8) 0.0241(7) 0.0030(6) 0.0096(6) 0.0048(6)
C1 0.0253(11) 0.0235(11) 0.0227(10) -0.0001(8) 0.0084(8) 0.0014(8)
C2 0.0250(11) 0.0215(11) 0.0205(9) -0.0044(8) 0.0047(8) -0.0006(8)
C3 0.0271(11) 0.0201(11) 0.0208(9) -0.0035(8) 0.0051(8) -0.0014(8)
C4 0.0299(12) 0.0189(11) 0.0245(10) -0.0032(8) 0.0079(9) -0.0010(8)
C5 0.0300(12) 0.0226(11) 0.0243(10) -0.0037(8) 0.0018(9) 0.0012(9)
C6 0.0264(12) 0.0264(12) 0.0261(11) -0.0060(9) 0.0046(9) -0.0008(9)
C7 0.0278(12) 0.0265(12) 0.0234(10) -0.0059(9) 0.0088(8) -0.0020(9)
C8 0.0336(12) 0.0167(11) 0.0238(10) -0.0002(8) 0.0057(9) 0.0020(8)
C9 0.0360(13) 0.0262(12) 0.0237(10) 0.0019(9) 0.0101(9) -0.0002(9)
C10 0.0292(13) 0.0416(15) 0.0320(12) -0.0059(10) 0.0055(10) 0.0053(11)
C11 0.0398(15) 0.0458(16) 0.0409(14) -0.0070(12) 0.0159(11) -0.0158(12)
C12 0.0291(12) 0.0207(11) 0.0202(10) 0.0021(8) 0.0073(8) 0.0011(8)
C13 0.0286(11) 0.0195(11) 0.0213(9) 0.0027(8) 0.0071(8) 0.0022(8)
C14 0.0293(12) 0.0191(10) 0.0211(10) 0.0044(8) 0.0071(8) 0.0019(8)
C15 0.0301(12) 0.0200(11) 0.0212(10) 0.0033(8) 0.0035(8) 0.0009(9)
C16 0.0274(12) 0.0209(11) 0.0246(10) 0.0052(8) 0.0061(9) 0.0011(8)
C17 0.0315(12) 0.0180(11) 0.0215(10) 0.0043(8) 0.0097(8) 0.0033(8)
C18 0.0364(13) 0.0216(11) 0.0191(9) 0.0022(8) 0.0056(9) 0.0035(9)
C19 0.0360(13) 0.0253(12) 0.0238(10) -0.0012(9) 0.0114(9) 0.0014(9)
C20 0.0302(13) 0.0287(13) 0.0310(11) -0.0007(9) 0.0076(9) -0.0016(10)
C21 0.0314(13) 0.0262(12) 0.0320(11) 0.0006(9) 0.0093(9) 0.0055(9)

loop_
_atom_type_symbol
_atom_type_description
_atom_type_scat_dispersion_real
_atom_type_scat_dispersion_imag
_atom_type_scat_source
C C 0.0181 0.0091 'International Tables Vol C Tables 4.2.6.8 and 6.1.1.4'
H H 0.0000 0.0000 'International Tables Vol C Tables 4.2.6.8 and 6.1.1.4'
O O 0.0492 0.0322 'International Tables Vol C Tables 4.2.6.8 and 6.1.1.4'

loop_
_exptl_crystal_face_index_h
_exptl_crystal_face_index_k
_exptl_crystal_face_index_l
_exptl_crystal_face_perp_dist
_exptl_oxdiff_crystal_face_indexfrac_h
_exptl_oxdiff_crystal_face_indexfrac_k
_exptl_oxdiff_crystal_face_indexfrac_l
_exptl_oxdiff_crystal_face_x
_exptl_oxdiff_crystal_face_y
_exptl_oxdiff_crystal_face_z
1 0 0 0.0033 1.0019 0.0184 0.0023 -0.1660 -0.0278 -0.0065
-1 0 0 0.0033 -1.0019 -0.0184 -0.0023 0.1660 0.0278 0.0065
0 -1 0 0.0608 0.0060 -1.0037 0.0073 0.0058 -0.0026 -0.1226
0 1 0 0.0608 -0.0060 1.0037 -0.0073 -0.0058 0.0026 0.1226
0 1 1 0.0894 -0.0144 1.0072 0.9900 -0.0465 0.0920 0.1189
0 -1 1 0.0779 -0.0024 -1.0001 1.0045 -0.0348 0.0868 -0.1263
0 0 -1 0.1013 0.0084 -0.0035 -0.9972 0.0406 -0.0894 0.0037

loop_
_geom_angle_atom_site_label_1
_geom_angle_atom_site_label_2
_geom_angle_atom_site_label_3
_geom_angle
C7 O4 C11 114.47(18)
C17 O8 C21 111.99(17)
C12 C1 C2 115.94(19)
C3 C2 C1 121.0(2)
C7 C2 C1 120.9(2)
C7 C2 C3 117.8(2)
O1 C3 C2 121.44(19)
O1 C3 C4 117.63(19)
C2 C3 C4 120.8(2)
C3 C4 C8 123.5(2)
C5 C4 C3 118.0(2)
C5 C4 C8 118.5(2)
O3 C5 C4 121.7(2)
O3 C5 C6 116.3(2)
C6 C5 C4 122.0(2)
C5 C6 C10 119.8(2)
C7 C6 C5 116.7(2)
C7 C6 C10 123.5(2)
O4 C7 C2 117.0(2)
O4 C7 C6 118.8(2)
C2 C7 C6 124.2(2)
O2 C8 C4 119.5(2)
O2 C8 C9 117.8(2)
C4 C8 C9 122.61(19)
C13 C12 C1 120.8(2)
C17 C12 C1 121.35(19)
C17 C12 C13 117.9(2)
O5 C13 C12 121.3(2)
O5 C13 C14 117.82(19)
C12 C13 C14 120.9(2)
C13 C14 C15 117.82(19)
C13 C14 C18 123.2(2)
C15 C14 C18 119.0(2)
O7 C15 C14 120.8(2)
O7 C15 C16 117.0(2)
C16 C15 C14 122.2(2)
C15 C16 C20 121.6(2)
C17 C16 C15 116.6(2)
C17 C16 C20 121.7(2)
C12 C17 O8 116.96(19)
C16 C17 O8 118.5(2)
C16 C17 C12 124.6(2)
O6 C18 C14 119.7(2)
O6 C18 C19 117.4(2)
C14 C18 C19 122.9(2)

loop_
_geom_bond_atom_site_label_1
_geom_bond_atom_site_label_2
_geom_bond_distance
O1 C3 1.352(3)
O2 C8 1.238(3)
O3 C5 1.347(3)
O4 C7 1.392(3)
O4 C11 1.443(3)
O5 C13 1.345(3)
O6 C18 1.244(3)
O7 C15 1.353(3)
O8 C17 1.398(3)
O8 C21 1.446(3)
C1 C2 1.529(3)
C1 C12 1.520(3)
C2 C3 1.402(3)
C2 C7 1.392(3)
C3 C4 1.423(3)
C4 C5 1.420(3)
C4 C8 1.480(3)
C5 C6 1.397(3)
C6 C7 1.396(3)
C6 C10 1.504(3)
C8 C9 1.493(3)
C12 C13 1.404(3)
C12 C17 1.391(3)
C13 C14 1.421(3)
C14 C15 1.424(3)
C14 C18 1.474(3)
C15 C16 1.405(3)
C16 C17 1.386(3)
C16 C20 1.506(3)
C18 C19 1.500(3)

loop_
_geom_hbond_atom_site_label_D
_geom_hbond_atom_site_label_H
_geom_hbond_atom_site_label_A
_geom_hbond_distance_DH
_geom_hbond_distance_HA
_geom_hbond_distance_DA
_geom_hbond_angle_DHA
O1 H1 O8 0.92(3) 1.84(3) 2.756(2) 172(3)
O3 H3 O2 0.94(4) 1.66(4) 2.513(3) 150(3)
O5 H5 O4 0.78(3) 1.91(3) 2.683(2) 173(4)
O7 H7 O6 0.90(4) 1.63(4) 2.491(3) 159(3)
